data_4133553
loop_
_publ_author_name
'Sun, Chenyue'
'Skorupskii, Grigorii'
'Dou, Jin-Hu'
'Wright, Ashley M.'
'Dinc\(a, Mircea'

_publ_section_title
;
 Reversible Metalation and Catalysis with a Scorpionate-like
 Metallo-ligand in a Metal-Organic Framework.
;
_journal_issue 50
_journal_name_full 'Journal of the American Chemical Society'
_journal_page_first 17394
_journal_page_last 17398
_journal_paper_doi 10.1021/jacs.8b11085
_journal_volume 140
_journal_year 2018
_chemical_formula_sum 'C206.85 Cu4.8 I4.8 N48 O157.62 Zr18'
_chemical_formula_weight 8243.08742
_chemical_name_mineral 'ZrTpmC*-CuI Metal-Organic Framework'
_space_group_IT_number 221
_space_group_name_Hall '-P 4 2 3'
_space_group_name_H-M_alt 'P m -3 m'
_symmetry_cell_setting cubic
_symmetry_space_group_name_Hall '-P 4 2 3'
_symmetry_space_group_name_H-M 'P m -3 m'
_cell_angle_alpha 90
_cell_angle_beta 90
_cell_angle_gamma 90
_cell_formula_units_Z 1
_cell_length_a 22.7496(3)
_cell_length_b 22.7496(3)
_cell_length_c 22.7496(3)
_cell_measurement_reflns_used 487
_cell_measurement_temperature 100
_cell_measurement_theta_max 16.13
_cell_measurement_theta_min 0.5
_cell_volume 11773.9(3)
_diffrn_ambient_temperature 100
_diffrn_measured_fraction_theta_full 1.0
_diffrn_measurement_device_type 'APS 11-BM'
_diffrn_radiation_probe x-ray
_diffrn_radiation_type synchrotron
_diffrn_radiation_wavelength 0.412747
_diffrn_reflns_av_R_equivalents 0.0
_diffrn_reflns_number 487
_diffrn_source synchrotron
_exptl_crystal_density_diffrn 1.16257
_exptl_crystal_description N/A
_refine_ls_goodness_of_fit_all 3.385
_refine_ls_matrix_type full
_refine_ls_number_parameters 56
_refine_ls_number_restraints 15
_cod_data_source_file ja8b11085_si_002.cif
_cod_data_source_block ZrTpmC-CuI
_cod_original_cell_volume 11773.9(5)
_cod_original_formula_sum 'C206.85 Cu4.80 I4.80 N48 O157.62 Zr18'
_cod_database_code 4133553

loop_
_space_group_symop_operation_xyz
'x, y, z '
'-x, -y, z '
'-x, -z, -y '
'-x, -z, y '
'-x, z, -y '
'-x, z, y '
'-x, y, -z '
'-x, y, z '
'-y, -x, -z '
'-y, -x, z '
'-y, -z, -x '
'-y, -z, x '
'-y, z, -x '
'-y, z, x '
'-y, x, -z '
'-y, x, z '
'-z, -x, -y '
'-z, -x, y '
'-z, -y, -x '
'-z, -y, x '
'-z, y, -x '
'-z, y, x '
'-z, x, -y '
'-z, x, y '
'z, -x, -y '
'z, -x, y '
'z, -y, -x '
'z, -y, x '
'z, y, -x '
'z, y, x '
'z, x, -y '
'z, x, y '
'y, -x, -z '
'y, -x, z '
'y, -z, -x '
'y, -z, x '
'y, z, -x '
'y, z, x '
'y, x, -z '
'y, x, z '
'x, -y, -z '
'x, -y, z '
'x, -z, -y '
'x, -z, y '
'x, z, -y '
'x, z, y '
'x, y, -z '
'-x, -y, -z '

loop_
_atom_site_label
_atom_site_occupancy
_atom_site_fract_x
_atom_site_fract_y
_atom_site_fract_z
_atom_site_adp_type
_atom_site_U_iso_or_equiv
_atom_site_type_symbol
Cu1 0.600(4) 0.7487(4) 0.7487(4) 0.7487(4) Uiso 0.02533 Cu
I1 0.600(4) 0.8096(5) 0.8096(5) 0.8096(5) Uiso 0.02533 I
O2 1.0 0.6056(10) 0.9229(13) 0.6056(10) Uiso 0.03800 O
O3 1.0 0.5536(9) 0.8508(13) 0.5536(9) Uiso 0.03800 O
C1 1.0 0.5930(9) 0.8676(11) 0.5930(9) Uiso 0.03800 C
C8 1.0 0.6264(7) 0.8194(9) 0.6264(7) Uiso 0.03800 C
C3 1.0 0.6192(7) 0.7590(7) 0.6192(7) Uiso 0.03800 C
C5 1.0 0.5796(8) 0.7261(10) 0.5796(8) Uiso 0.03800 C
N1 1.0 0.6576(5) 0.7306(7) 0.6576(5) Uiso 0.03800 N
N2 1.0 0.6886(7) 0.7735(7) 0.6886(7) Uiso 0.03800 N
C2 1.0 0.6692(7) 0.8284(9) 0.6692(7) Uiso 0.03800 C
C6 1.0 0.6933(9) 0.8838(13) 0.6933(9) Uiso 0.03800 C
C7 1.0 0.6694(4) 0.6694(4) 0.6694(4) Uiso 0.03800 C
Zr1 1.0 0.57713(11) 0.000000 0.57713(11) Uiso 0.03800 Zr
Zr2 1.0 0.500000 -0.10908(16) 0.500000 Uiso 0.03800 Zr
O1 1.0 0.5784(7) -0.0460(8) 0.500000 Uiso 0.03800 O
O4 1.0 0.6667(9) -0.000000 0.5469(8) Uiso 0.03800 O
C9 0.653(8) 0.6938(8) 0.000000 0.500000 Uiso 0.03800 C
C10 0.653(8) 0.7597(16) -0.000000 0.500000 Uiso 0.03800 C
C13 0.653(8) 0.881(2) 0.000000 0.500000 Uiso 0.03800 C
C11 0.653(8) 0.7901(17) 0.000000 0.4473(8) Uiso 0.03800 C
C12 0.653(8) 0.851(2) 0.000000 0.4473(8) Uiso 0.03800 C
Ow1 2.56(9) 0.000000 0.000000 0.000000 Uiso 0.03800 O
Ow2 0.52(3) 0.100000 0.000000 0.000000 Uiso 0.03800 O
Ow3 0.658(16) 0.300000 0.200000 0.000000 Uiso 0.03800 O
Ow4 0.279(12) 0.300000 0.200000 0.100000 Uiso 0.03800 O
Ow6 0.97(4) 0.400000 0.000000 0.000000 Uiso 0.03800 O
Ow7 0.41(3) 0.400000 0.400000 0.400000 Uiso 0.03800 O
Ow8 0.378(17) 0.500000 0.300000 0.100000 Uiso 0.03800 O
Ow9 0.09(2) 0.500000 0.500000 0.400000 Uiso 0.03800 O
Ow5 0.10(3) 0.200000 0.000000 0.000000 Uiso 0.03800 O
Ow10 0.62(2) 0.300000 0.300000 0.000000 Uiso 0.03800 O

loop_
_geom_angle_atom_site_label_1
_geom_angle_atom_site_label_2
_geom_angle_atom_site_label_3
_geom_angle
_geom_angle_site_symmetry_1
_geom_angle_site_symmetry_2
_geom_angle_site_symmetry_3
N2 Cu1 N2 85.4(8) 1_555 1_555 38_555
N2 Cu1 N2 85.4(8) 32_555 1_555 1_555
N2 Cu1 N2 85.4(8) 32_555 1_555 38_555
I1 Cu1 N2 128.5(5) 1_555 1_555 32_555
I1 Cu1 N2 128.5(5) 1_555 1_555 1_555
I1 Cu1 N2 128.5(5) 1_555 1_555 38_555
N1 Cu1 I1 152.7(3) 38_555 1_555 1_555
N1 Cu1 N2 68.0(6) 38_555 1_555 32_555
N1 Cu1 N2 68.0(6) 38_555 1_555 1_555
N1 Cu1 N2 24.3(4) 38_555 1_555 38_555
N1 Cu1 N1 46.7(4) 1_555 1_555 38_555
N1 Cu1 I1 152.7(3) 1_555 1_555 1_555
N1 Cu1 N2 68.0(6) 1_555 1_555 32_555
N1 Cu1 N2 24.3(4) 1_555 1_555 1_555
N1 Cu1 N2 68.0(6) 1_555 1_555 38_555
N1 Cu1 N1 46.7(4) 32_555 1_555 1_555
N1 Cu1 N1 46.7(4) 32_555 1_555 38_555
N1 Cu1 I1 152.7(3) 32_555 1_555 1_555
N1 Cu1 N2 24.3(4) 32_555 1_555 32_555
N1 Cu1 N2 68.0(6) 32_555 1_555 1_555
N1 Cu1 N2 68.0(6) 32_555 1_555 38_555
C7 Cu1 N1 27.3(3) 1_555 1_555 32_555
C7 Cu1 N1 27.3(3) 1_555 1_555 1_555
C7 Cu1 N1 27.3(3) 1_555 1_555 38_555
C7 Cu1 I1 180.00000000(14) 1_555 1_555 1_555
C7 Cu1 N2 51.5(5) 1_555 1_555 32_555
C7 Cu1 N2 51.5(5) 1_555 1_555 1_555
C7 Cu1 N2 51.5(5) 1_555 1_555 38_555
C2 Cu1 C7 70.6(5) 38_555 1_555 1_555
C2 Cu1 N1 85.5(5) 38_555 1_555 32_555
C2 Cu1 N1 85.5(5) 38_555 1_555 1_555
C2 Cu1 N1 43.4(4) 38_555 1_555 38_555
C2 Cu1 I1 109.4(5) 38_555 1_555 1_555
C2 Cu1 N2 99.4(6) 38_555 1_555 32_555
C2 Cu1 N2 99.4(6) 38_555 1_555 1_555
C2 Cu1 N2 19.09(10) 38_555 1_555 38_555
C2 Cu1 C2 109.6(5) 1_555 1_555 38_555
C2 Cu1 C7 70.6(5) 1_555 1_555 1_555
C2 Cu1 N1 85.5(5) 1_555 1_555 32_555
C2 Cu1 N1 43.4(4) 1_555 1_555 1_555
C2 Cu1 N1 85.5(5) 1_555 1_555 38_555
C2 Cu1 I1 109.4(5) 1_555 1_555 1_555
C2 Cu1 N2 99.4(6) 1_555 1_555 32_555
C2 Cu1 N2 19.09(10) 1_555 1_555 1_555
C2 Cu1 N2 99.4(6) 1_555 1_555 38_555
C2 Cu1 C2 109.6(5) 32_555 1_555 1_555
C2 Cu1 C2 109.6(5) 32_555 1_555 38_555
C2 Cu1 C7 70.6(5) 32_555 1_555 1_555
C2 Cu1 N1 43.4(4) 32_555 1_555 32_555
C2 Cu1 N1 85.5(5) 32_555 1_555 1_555
C2 Cu1 N1 85.5(5) 32_555 1_555 38_555
C2 Cu1 I1 109.4(5) 32_555 1_555 1_555
C2 Cu1 N2 19.09(10) 32_555 1_555 32_555
C2 Cu1 N2 99.4(6) 32_555 1_555 1_555
C2 Cu1 N2 99.4(6) 32_555 1_555 38_555
Zr1 O2 C1 134.4(8) 1_565 1_555 1_555
O3 O2 Zr1 106.8(6) 1_555 1_555 1_565
O3 O2 C1 27.6(6) 1_555 1_555 1_555
C8 O2 O3 61.4(2) 1_555 1_555 1_555
C8 O2 Zr1 168.2(7) 1_555 1_555 1_565
C8 O2 C1 33.8(6) 1_555 1_555 1_555
O1 O2 C8 119.3(7) 1_565 1_555 1_555
O1 O2 O3 66.4(6) 1_565 1_555 1_555
O1 O2 Zr1 51.2(4) 1_565 1_555 1_565
O1 O2 C1 90.3(8) 1_565 1_555 1_555
O1 O2 O1 58.5(7) 22_665 1_555 1_565
O1 O2 C8 119.3(7) 22_665 1_555 1_555
O1 O2 O3 66.4(6) 22_665 1_555 1_555
O1 O2 Zr1 51.2(4) 22_665 1_555 1_565
O1 O2 C1 90.3(8) 22_665 1_555 1_555
O4 O2 O1 100.9(5) 1_565 1_555 22_665
O4 O2 O1 57.7(5) 1_565 1_555 1_565
O4 O2 C8 130.0(4) 1_565 1_555 1_555
O4 O2 O3 118.8(5) 1_565 1_555 1_555
O4 O2 Zr1 53.9(5) 1_565 1_555 1_565
O4 O2 C1 130.1(5) 1_565 1_555 1_555
O4 O2 O4 95.4(9) 28_565 1_555 1_565
O4 O2 O1 57.7(5) 28_565 1_555 22_665
O4 O2 O1 100.9(5) 28_565 1_555 1_565
O4 O2 C8 130.0(4) 28_565 1_555 1_555
O4 O2 O3 118.8(5) 28_565 1_555 1_555
O4 O2 Zr1 53.9(5) 28_565 1_555 1_565
O4 O2 C1 130.1(5) 28_565 1_555 1_555
C6 O2 O4 100.9(5) 1_555 1_555 28_565
C6 O2 O4 100.9(5) 1_555 1_555 1_565
C6 O2 O1 150.7(4) 1_555 1_555 22_665
C6 O2 O1 150.7(4) 1_555 1_555 1_565
C6 O2 C8 56.7(4) 1_555 1_555 1_555
C6 O2 O3 118.0(5) 1_555 1_555 1_555
C6 O2 Zr1 135.1(9) 1_555 1_555 1_565
C6 O2 C1 90.4(8) 1_555 1_555 1_555
C2 O2 C6 28.9(4) 1_555 1_555 1_555
C2 O2 O4 118.5(4) 1_555 1_555 28_565
C2 O2 O4 118.5(4) 1_555 1_555 1_565
C2 O2 O1 140.3(6) 1_555 1_555 22_665
C2 O2 O1 140.3(6) 1_555 1_555 1_565
C2 O2 C8 27.8(3) 1_555 1_555 1_555
C2 O2 O3 89.2(3) 1_555 1_555 1_555
C2 O2 Zr1 164.0(8) 1_555 1_555 1_565
C2 O2 C1 61.6(7) 1_555 1_555 1_555
Zr2 O3 C1 135.3(8) 1_565 1_555 1_555
O2 O3 Zr2 107.7(6) 1_555 1_555 1_565
O2 O3 C1 27.6(6) 1_555 1_555 1_555
O3 O3 O2 120.325 29_556 1_555 1_555
O3 O3 Zr2 51.3(2) 29_556 1_555 1_565
O3 O3 C1 132.59(17) 29_556 1_555 1_555
O3 O3 O3 90.000 8_655 1_555 29_556
O3 O3 O2 120.325 8_655 1_555 1_555
O3 O3 Zr2 51.3(2) 8_655 1_555 1_565
O3 O3 C1 132.59(17) 8_655 1_555 1_555
C8 O3 O3 132.56(9) 1_555 1_555 8_655
C8 O3 O3 132.56(9) 1_555 1_555 29_556
C8 O3 O2 61.4(3) 1_555 1_555 1_555
C8 O3 Zr2 169.1(7) 1_555 1_555 1_565
C8 O3 C1 33.8(7) 1_555 1_555 1_555
O1 O3 C8 114.6(7) 1_565 1_555 1_555
O1 O3 O3 102.0(4) 1_565 1_555 8_655
O1 O3 O3 63.2(4) 1_565 1_555 29_556
O1 O3 O2 61.0(5) 1_565 1_555 1_555
O1 O3 Zr2 56.1(3) 1_565 1_555 1_565
O1 O3 C1 85.0(7) 1_565 1_555 1_555
O1 O3 O1 55.6(5) 22_665 1_555 1_565
O1 O3 C8 114.6(7) 22_665 1_555 1_555
O1 O3 O3 63.2(4) 22_665 1_555 8_655
O1 O3 O3 102.0(4) 22_665 1_555 29_556
O1 O3 O2 61.0(5) 22_665 1_555 1_555
O1 O3 Zr2 56.1(3) 22_665 1_555 1_565
O1 O3 C1 85.0(7) 22_665 1_555 1_555
C5 O3 O1 151.7(3) 1_555 1_555 22_665
C5 O3 O1 151.7(3) 1_555 1_555 1_565
C5 O3 C8 56.7(5) 1_555 1_555 1_555
C5 O3 O3 101.5(3) 1_555 1_555 8_655
C5 O3 O3 101.5(3) 1_555 1_555 29_556
C5 O3 O2 118.0(5) 1_555 1_555 1_555
C5 O3 Zr2 134.3(8) 1_555 1_555 1_565
C5 O3 C1 90.4(8) 1_555 1_555 1_555
C3 O3 C5 28.9(4) 1_555 1_555 1_555
C3 O3 O1 137.1(6) 1_555 1_555 22_665
C3 O3 O1 137.1(6) 1_555 1_555 1_565
C3 O3 C8 27.8(3) 1_555 1_555 1_555
C3 O3 O3 120.15(14) 1_555 1_555 8_655
C3 O3 O3 120.15(14) 1_555 1_555 29_556
C3 O3 O2 89.2(2) 1_555 1_555 1_555
C3 O3 Zr2 163.2(7) 1_555 1_555 1_565
C3 O3 C1 61.6(6) 1_555 1_555 1_555
O3 C1 O2 124.8(12) 1_555 1_555 1_555
C8 C1 O3 117.6(6) 1_555 1_555 1_555
C8 C1 O2 117.6(6) 1_555 1_555 1_555
C2 C1 C8 25.6(2) 1_555 1_555 1_555
C2 C1 O3 143.2(8) 1_555 1_555 1_555
C2 C1 O2 92.0(6) 1_555 1_555 1_555
C3 C1 C2 51.2(6) 1_555 1_555 1_555
C3 C1 C8 25.6(4) 1_555 1_555 1_555
C3 C1 O3 92.0(5) 1_555 1_555 1_555
C3 C1 O2 143.2(7) 1_555 1_555 1_555
O1 C1 C3 146.3(3) 1_565 1_555 1_555
O1 C1 C2 142.2(5) 1_565 1_555 1_555
O1 C1 C8 154.1(3) 1_565 1_555 1_555
O1 C1 O3 68.0(7) 1_565 1_555 1_555
O1 C1 O2 62.6(7) 1_565 1_555 1_555
O1 C1 O1 51.5(6) 22_665 1_555 1_565
O1 C1 C3 146.3(3) 22_665 1_555 1_555
O1 C1 C2 142.2(5) 22_665 1_555 1_555
O1 C1 C8 154.1(3) 22_665 1_555 1_555
O1 C1 O3 68.0(7) 22_665 1_555 1_555
O1 C1 O2 62.6(7) 22_665 1_555 1_555
Zr2 C1 O1 45.2(4) 1_565 1_555 22_665
Zr2 C1 O1 45.2(4) 1_565 1_555 1_565
Zr2 C1 C3 118.9(3) 1_565 1_555 1_555
Zr2 C1 C2 170.1(5) 1_565 1_555 1_555
Zr2 C1 C8 144.5(4) 1_565 1_555 1_555
Zr2 C1 O3 26.9(5) 1_565 1_555 1_555
Zr2 C1 O2 97.9(8) 1_565 1_555 1_555
Zr1 C1 Zr2 70.3(4) 1_565 1_555 1_565
Zr1 C1 O1 40.0(3) 1_565 1_555 22_665
Zr1 C1 O1 40.0(3) 1_565 1_555 1_565
Zr1 C1 C3 170.8(5) 1_565 1_555 1_555
Zr1 C1 C2 119.6(4) 1_565 1_555 1_555
Zr1 C1 C8 145.2(4) 1_565 1_555 1_555
Zr1 C1 O3 97.2(8) 1_565 1_555 1_555
Zr1 C1 O2 27.6(5) 1_565 1_555 1_555
C2 C8 C3 108.000 1_555 1_555 1_555
C1 C8 C2 126.00(19) 1_555 1_555 1_555
C1 C8 C3 126.00(19) 1_555 1_555 1_555
N1 C8 C1 162.0(2) 1_555 1_555 1_555
N1 C8 C2 72.00(16) 1_555 1_555 1_555
N1 C8 C3 36.00(16) 1_555 1_555 1_555
N2 C8 N1 36.00(16) 1_555 1_555 1_555
N2 C8 C1 162.00(19) 1_555 1_555 1_555
N2 C8 C2 36.000 1_555 1_555 1_555
N2 C8 C3 72.000 1_555 1_555 1_555
O2 C8 N2 133.4(2) 1_555 1_555 1_555
O2 C8 N1 169.4(3) 1_555 1_555 1_555
O2 C8 C1 28.6(3) 1_555 1_555 1_555
O2 C8 C2 97.4(2) 1_555 1_555 1_555
O2 C8 C3 154.6(2) 1_555 1_555 1_555
O3 C8 O2 57.2(5) 1_555 1_555 1_555
O3 C8 N2 169.4(3) 1_555 1_555 1_555
O3 C8 N1 133.4(4) 1_555 1_555 1_555
O3 C8 C1 28.6(2) 1_555 1_555 1_555
O3 C8 C2 154.6(3) 1_555 1_555 1_555
O3 C8 C3 97.4(3) 1_555 1_555 1_555
C5 C8 O3 71.6(3) 1_555 1_555 1_555
C5 C8 O2 128.9(4) 1_555 1_555 1_555
C5 C8 N2 97.8(3) 1_555 1_555 1_555
C5 C8 N1 61.8(4) 1_555 1_555 1_555
C5 C8 C1 100.2(2) 1_555 1_555 1_555
C5 C8 C2 133.8(3) 1_555 1_555 1_555
C5 C8 C3 25.8(3) 1_555 1_555 1_555
C6 C8 C5 159.5(7) 1_555 1_555 1_555
C6 C8 O3 128.9(7) 1_555 1_555 1_555
C6 C8 O2 71.6(4) 1_555 1_555 1_555
C6 C8 N2 61.8(4) 1_555 1_555 1_555
C6 C8 N1 97.8(4) 1_555 1_555 1_555
C6 C8 C1 100.2(6) 1_555 1_555 1_555
C6 C8 C2 25.8(4) 1_555 1_555 1_555
C6 C8 C3 133.8(4) 1_555 1_555 1_555
C8 C3 N1 108.0(3) 1_555 1_555 1_555
C5 C3 C8 130.0(3) 1_555 1_555 1_555
C5 C3 N1 122.0(5) 1_555 1_555 1_555
N2 C3 C5 158.0(3) 1_555 1_555 1_555
N2 C3 C8 72.000 1_555 1_555 1_555
N2 C3 N1 36.0(3) 1_555 1_555 1_555
C2 C3 N2 36.000 1_555 1_555 1_555
C2 C3 C5 166.0(3) 1_555 1_555 1_555
C2 C3 C8 36.000 1_555 1_555 1_555
C2 C3 N1 72.0(3) 1_555 1_555 1_555
C7 C3 C2 96.03(8) 1_555 1_555 1_555
C7 C3 N2 60.03(8) 1_555 1_555 1_555
C7 C3 C5 98.0(2) 1_555 1_555 1_555
C7 C3 C8 132.03(8) 1_555 1_555 1_555
C7 C3 N1 24.0(4) 1_555 1_555 1_555
C1 C3 C7 160.4(3) 1_555 1_555 1_555
C1 C3 C2 64.4(2) 1_555 1_555 1_555
C1 C3 N2 100.4(2) 1_555 1_555 1_555
C1 C3 C5 101.6(5) 1_555 1_555 1_555
C1 C3 C8 28.4(2) 1_555 1_555 1_555
C1 C3 N1 136.4(4) 1_555 1_555 1_555
O3 C3 C1 26.4(3) 1_555 1_555 1_555
O3 C3 C7 173.1(3) 1_555 1_555 1_555
O3 C3 C2 90.8(2) 1_555 1_555 1_555
O3 C3 N2 126.8(2) 1_555 1_555 1_555
O3 C3 C5 75.2(4) 1_555 1_555 1_555
O3 C3 C8 54.8(2) 1_555 1_555 1_555
O3 C3 N1 162.8(4) 1_555 1_555 1_555
N1 C5 C3 28.1(4) 1_555 1_555 1_555
C8 C5 N1 52.3(5) 1_555 1_555 1_555
C8 C5 C3 24.23(18) 1_555 1_555 1_555
O3 C5 C8 51.7(4) 1_555 1_555 1_555
O3 C5 N1 104.0(7) 1_555 1_555 1_555
O3 C5 C3 76.0(6) 1_555 1_555 1_555
C7 C5 O3 130.4(7) 1_555 1_555 1_555
C7 C5 C8 78.7(6) 1_555 1_555 1_555
C7 C5 N1 26.4(2) 1_555 1_555 1_555
C7 C5 C3 54.5(4) 1_555 1_555 1_555
N2 N1 C3 108.0(7) 1_555 1_555 1_555
C7 N1 N2 119.2(5) 1_555 1_555 1_555
C7 N1 C3 132.8(5) 1_555 1_555 1_555
C8 N1 C7 168.8(4) 1_555 1_555 1_555
C8 N1 N2 72.0(4) 1_555 1_555 1_555
C8 N1 C3 36.0(2) 1_555 1_555 1_555
C2 N1 C8 36.00(15) 1_555 1_555 1_555
C2 N1 C7 155.2(4) 1_555 1_555 1_555
C2 N1 N2 36.0(2) 1_555 1_555 1_555
C2 N1 C3 72.0(4) 1_555 1_555 1_555
N1 N1 C2 127.89(14) 32_555 1_555 1_555
N1 N1 C8 148.84(4) 32_555 1_555 1_555
N1 N1 C7 35.55(13) 32_555 1_555 1_555
N1 N1 N2 97.9(3) 32_555 1_555 1_555
N1 N1 C3 140.4(2) 32_555 1_555 1_555
N1 N1 N1 60.000 38_555 1_555 32_555
N1 N1 C2 127.89(14) 38_555 1_555 1_555
N1 N1 C8 148.84(4) 38_555 1_555 1_555
N1 N1 C7 35.55(13) 38_555 1_555 1_555
N1 N1 N2 97.9(3) 38_555 1_555 1_555
N1 N1 C3 140.4(2) 38_555 1_555 1_555
C5 N1 N1 118.1(2) 1_555 1_555 38_555
C5 N1 N1 118.1(2) 1_555 1_555 32_555
C5 N1 C2 101.9(4) 1_555 1_555 1_555
C5 N1 C8 65.9(3) 1_555 1_555 1_555
C5 N1 C7 102.9(4) 1_555 1_555 1_555
C5 N1 N2 137.9(6) 1_555 1_555 1_555
C5 N1 C3 29.9(3) 1_555 1_555 1_555
N2 N1 C5 143.4(3) 38_555 1_555 1_555
N2 N1 N1 28.5(2) 38_555 1_555 38_555
N2 N1 N1 66.05(13) 38_555 1_555 32_555
N2 N1 C2 101.0(3) 38_555 1_555 1_555
N2 N1 C8 131.3(3) 38_555 1_555 1_555
N2 N1 C7 57.7(3) 38_555 1_555 1_555
N2 N1 N2 69.4(3) 38_555 1_555 1_555
N2 N1 C3 151.31(12) 38_555 1_555 1_555
N2 N1 N2 56.40(16) 32_555 1_555 38_555
N2 N1 C5 143.4(3) 32_555 1_555 1_555
N2 N1 N1 66.05(13) 32_555 1_555 38_555
N2 N1 N1 28.5(2) 32_555 1_555 32_555
N2 N1 C2 101.0(3) 32_555 1_555 1_555
N2 N1 C8 131.3(3) 32_555 1_555 1_555
N2 N1 C7 57.7(3) 32_555 1_555 1_555
N2 N1 N2 69.4(3) 32_555 1_555 1_555
N2 N1 C3 151.31(12) 32_555 1_555 1_555
Cu1 N1 N2 40.3(2) 1_555 1_555 32_555
Cu1 N1 N2 40.3(2) 1_555 1_555 38_555
Cu1 N1 C5 174.3(5) 1_555 1_555 1_555
Cu1 N1 N1 66.6(2) 1_555 1_555 38_555
Cu1 N1 N1 66.6(2) 1_555 1_555 32_555
Cu1 N1 C2 72.4(3) 1_555 1_555 1_555
Cu1 N1 C8 108.4(3) 1_555 1_555 1_555
Cu1 N1 C7 82.8(4) 1_555 1_555 1_555
Cu1 N1 N2 36.4(3) 1_555 1_555 1_555
Cu1 N1 C3 144.4(6) 1_555 1_555 1_555
N1 N2 C2 108.0(4) 1_555 1_555 1_555
Cu1 N2 N1 119.3(7) 1_555 1_555 1_555
Cu1 N2 C2 132.7(5) 1_555 1_555 1_555
C3 N2 Cu1 155.3(5) 1_555 1_555 1_555
C3 N2 N1 36.0(4) 1_555 1_555 1_555
C3 N2 C2 72.000 1_555 1_555 1_555
C8 N2 C3 36.000 1_555 1_555 1_555
C8 N2 Cu1 168.7(5) 1_555 1_555 1_555
C8 N2 N1 72.0(4) 1_555 1_555 1_555
C8 N2 C2 36.000 1_555 1_555 1_555
C7 N2 C8 102.97(11) 1_555 1_555 1_555
C7 N2 C3 66.97(11) 1_555 1_555 1_555
C7 N2 Cu1 88.3(5) 1_555 1_555 1_555
C7 N2 N1 31.0(4) 1_555 1_555 1_555
C7 N2 C2 138.97(11) 1_555 1_555 1_555
C6 N2 C7 168.9(3) 1_555 1_555 1_555
C6 N2 C8 65.9(3) 1_555 1_555 1_555
C6 N2 C3 101.9(3) 1_555 1_555 1_555
C6 N2 Cu1 102.8(7) 1_555 1_555 1_555
C6 N2 N1 137.9(5) 1_555 1_555 1_555
C6 N2 C2 29.9(3) 1_555 1_555 1_555
N2 N2 C6 132.49(19) 32_555 1_555 1_555
N2 N2 C7 56.06(9) 32_555 1_555 1_555
N2 N2 C8 140.395 32_555 1_555 1_555
N2 N2 C3 113.009 32_555 1_555 1_555
N2 N2 Cu1 47.3(4) 32_555 1_555 1_555
N2 N2 N1 82.1(3) 32_555 1_555 1_555
N2 N2 C2 148.844 32_555 1_555 1_555
N2 N2 N2 60.000 38_555 1_555 32_555
N2 N2 C6 132.49(19) 38_555 1_555 1_555
N2 N2 C7 56.06(9) 38_555 1_555 1_555
N2 N2 C8 140.395 38_555 1_555 1_555
N2 N2 C3 113.009 38_555 1_555 1_555
N2 N2 Cu1 47.3(4) 38_555 1_555 1_555
N2 N2 N1 82.1(3) 38_555 1_555 1_555
N2 N2 C2 148.844 38_555 1_555 1_555
N1 N2 N2 61.80(8) 32_555 1_555 38_555
N1 N2 N2 28.5(2) 32_555 1_555 32_555
N1 N2 C6 155.0(2) 32_555 1_555 1_555
N1 N2 C7 29.91(18) 32_555 1_555 1_555
N1 N2 C8 118.46(17) 32_555 1_555 1_555
N1 N2 C3 85.8(2) 32_555 1_555 1_555
N1 N2 Cu1 71.7(5) 32_555 1_555 1_555
N1 N2 N1 53.5(5) 32_555 1_555 1_555
N1 N2 C2 147.55(10) 32_555 1_555 1_555
N1 N2 N1 47.9(3) 38_555 1_555 32_555
N1 N2 N2 28.5(2) 38_555 1_555 38_555
N1 N2 N2 61.80(8) 38_555 1_555 32_555
N1 N2 C6 155.0(2) 38_555 1_555 1_555
N1 N2 C7 29.91(18) 38_555 1_555 1_555
N1 N2 C8 118.46(17) 38_555 1_555 1_555
N1 N2 C3 85.8(2) 38_555 1_555 1_555
N1 N2 Cu1 71.7(5) 38_555 1_555 1_555
N1 N2 N1 53.5(5) 38_555 1_555 1_555
N1 N2 C2 147.55(10) 38_555 1_555 1_555
C8 C2 N2 108.000 1_555 1_555 1_555
C6 C2 C8 130.0(2) 1_555 1_555 1_555
C6 C2 N2 122.0(2) 1_555 1_555 1_555
N1 C2 C6 158.0(3) 1_555 1_555 1_555
N1 C2 C8 72.00(18) 1_555 1_555 1_555
N1 C2 N2 36.00(18) 1_555 1_555 1_555
C3 C2 N1 36.00(18) 1_555 1_555 1_555
C3 C2 C6 166.0(2) 1_555 1_555 1_555
C3 C2 C8 36.000 1_555 1_555 1_555
C3 C2 N2 72.000 1_555 1_555 1_555
C1 C2 C3 64.4(4) 1_555 1_555 1_555
C1 C2 N1 100.4(4) 1_555 1_555 1_555
C1 C2 C6 101.6(6) 1_555 1_555 1_555
C1 C2 C8 28.4(4) 1_555 1_555 1_555
C1 C2 N2 136.4(4) 1_555 1_555 1_555
O2 C2 C1 26.4(3) 1_555 1_555 1_555
O2 C2 C3 90.8(3) 1_555 1_555 1_555
O2 C2 N1 126.8(4) 1_555 1_555 1_555
O2 C2 C6 75.2(5) 1_555 1_555 1_555
O2 C2 C8 54.8(3) 1_555 1_555 1_555
O2 C2 N2 162.8(3) 1_555 1_555 1_555
Cu1 C2 O2 168.9(7) 1_555 1_555 1_555
Cu1 C2 C1 164.6(7) 1_555 1_555 1_555
Cu1 C2 C3 100.2(5) 1_555 1_555 1_555
Cu1 C2 N1 64.2(5) 1_555 1_555 1_555
Cu1 C2 C6 93.8(4) 1_555 1_555 1_555
Cu1 C2 C8 136.2(5) 1_555 1_555 1_555
Cu1 C2 N2 28.2(5) 1_555 1_555 1_555
N2 C6 C2 28.1(4) 1_555 1_555 1_555
C8 C6 N2 52.3(6) 1_555 1_555 1_555
C8 C6 C2 24.2(2) 1_555 1_555 1_555
O2 C6 C8 51.7(5) 1_555 1_555 1_555
O2 C6 N2 104.0(7) 1_555 1_555 1_555
O2 C6 C2 76.0(5) 1_555 1_555 1_555
N1 C7 N1 108.9(3) 1_555 1_555 32_555
N1 C7 N1 108.9(3) 38_555 1_555 1_555
N1 C7 N1 108.9(3) 38_555 1_555 32_555
N2 C7 N1 92.4(2) 32_555 1_555 38_555
N2 C7 N1 92.4(2) 32_555 1_555 1_555
N2 C7 N1 29.8(3) 32_555 1_555 32_555
N2 C7 N2 67.88(18) 38_555 1_555 32_555
N2 C7 N1 29.8(3) 38_555 1_555 38_555
N2 C7 N1 92.4(2) 38_555 1_555 1_555
N2 C7 N1 92.4(2) 38_555 1_555 32_555
N2 C7 N2 67.88(18) 1_555 1_555 38_555
N2 C7 N2 67.88(18) 1_555 1_555 32_555
N2 C7 N1 92.4(2) 1_555 1_555 38_555
N2 C7 N1 29.8(3) 1_555 1_555 1_555
N2 C7 N1 92.4(2) 1_555 1_555 32_555
C3 C7 N2 111.33(3) 32_555 1_555 1_555
C3 C7 N2 111.33(3) 32_555 1_555 38_555
C3 C7 N2 53.0(2) 32_555 1_555 32_555
C3 C7 N1 119.20(5) 32_555 1_555 38_555
C3 C7 N1 119.20(5) 32_555 1_555 1_555
C3 C7 N1 23.2(3) 32_555 1_555 32_555
C3 C7 C3 119.702(17) 38_555 1_555 32_555
C3 C7 N2 111.33(3) 38_555 1_555 1_555
C3 C7 N2 53.0(2) 38_555 1_555 38_555
C3 C7 N2 111.33(3) 38_555 1_555 32_555
C3 C7 N1 23.2(3) 38_555 1_555 38_555
C3 C7 N1 119.20(5) 38_555 1_555 1_555
C3 C7 N1 119.20(5) 38_555 1_555 32_555
C3 C7 C3 119.702(17) 1_555 1_555 38_555
C3 C7 C3 119.702(17) 1_555 1_555 32_555
C3 C7 N2 53.0(2) 1_555 1_555 1_555
C3 C7 N2 111.33(3) 1_555 1_555 38_555
C3 C7 N2 111.33(3) 1_555 1_555 32_555
C3 C7 N1 119.20(5) 1_555 1_555 38_555
C3 C7 N1 23.2(3) 1_555 1_555 1_555
C3 C7 N1 119.20(5) 1_555 1_555 32_555
Cu1 C7 C3 93.14(8) 1_555 1_555 1_555
Cu1 C7 C3 93.14(8) 1_555 1_555 38_555
Cu1 C7 C3 93.14(8) 1_555 1_555 32_555
Cu1 C7 N2 40.14(11) 1_555 1_555 1_555
Cu1 C7 N2 40.14(11) 1_555 1_555 38_555
Cu1 C7 N2 40.14(11) 1_555 1_555 32_555
Cu1 C7 N1 70.0(2) 1_555 1_555 38_555
Cu1 C7 N1 70.0(2) 1_555 1_555 1_555
Cu1 C7 N1 70.0(2) 1_555 1_555 32_555
C5 C7 Cu1 120.7(3) 32_555 1_555 1_555
C5 C7 C3 113.66(11) 32_555 1_555 1_555
C5 C7 C3 113.66(11) 32_555 1_555 38_555
C5 C7 C3 27.5(3) 32_555 1_555 32_555
C5 C7 N2 131.86(19) 32_555 1_555 1_555
C5 C7 N2 131.86(19) 32_555 1_555 38_555
C5 C7 N2 80.5(3) 32_555 1_555 32_555
C5 C7 N1 125.36(10) 32_555 1_555 38_555
C5 C7 N1 125.36(10) 32_555 1_555 1_555
C5 C7 N1 50.7(4) 32_555 1_555 32_555
C5 C7 C5 96.3(4) 1_555 1_555 32_555
C5 C7 Cu1 120.7(3) 1_555 1_555 1_555
C5 C7 C3 27.5(3) 1_555 1_555 1_555
C5 C7 C3 113.66(11) 1_555 1_555 38_555
C5 C7 C3 113.66(11) 1_555 1_555 32_555
C5 C7 N2 80.5(3) 1_555 1_555 1_555
C5 C7 N2 131.86(19) 1_555 1_555 38_555
C5 C7 N2 131.86(19) 1_555 1_555 32_555
C5 C7 N1 125.36(10) 1_555 1_555 38_555
C5 C7 N1 50.7(4) 1_555 1_555 1_555
C5 C7 N1 125.36(10) 1_555 1_555 32_555
C5 C7 C5 96.3(4) 38_555 1_555 1_555
C5 C7 C5 96.3(4) 38_555 1_555 32_555
C5 C7 Cu1 120.7(3) 38_555 1_555 1_555
C5 C7 C3 113.66(11) 38_555 1_555 1_555
C5 C7 C3 27.5(3) 38_555 1_555 38_555
C5 C7 C3 113.66(11) 38_555 1_555 32_555
C5 C7 N2 131.86(19) 38_555 1_555 1_555
C5 C7 N2 80.5(3) 38_555 1_555 38_555
C5 C7 N2 131.86(19) 38_555 1_555 32_555
C5 C7 N1 50.7(4) 38_555 1_555 38_555
C5 C7 N1 125.36(10) 38_555 1_555 1_555
C5 C7 N1 125.36(10) 38_555 1_555 32_555
O2 Zr1 O2 124.8(12) 28_565 1_555 1_545
O1 Zr1 O2 79.8(6) 41_556 1_555 28_565
O1 Zr1 O2 136.9(6) 41_556 1_555 1_545
O1 Zr1 O1 76.2(10) 20_655 1_555 41_556
O1 Zr1 O2 79.8(6) 20_655 1_555 28_565
O1 Zr1 O2 136.9(6) 20_655 1_555 1_545
O1 Zr1 O1 61.7(9) 22_655 1_555 20_655
O1 Zr1 O1 106.7(8) 22_655 1_555 41_556
O1 Zr1 O2 136.9(6) 22_655 1_555 28_565
O1 Zr1 O2 79.8(6) 22_655 1_555 1_545
O1 Zr1 O1 76.2(10) 1_555 1_555 22_655
O1 Zr1 O1 106.7(8) 1_555 1_555 20_655
O1 Zr1 O1 61.7(9) 1_555 1_555 41_556
O1 Zr1 O2 136.9(6) 1_555 1_555 28_565
O1 Zr1 O2 79.8(6) 1_555 1_555 1_545
O4 Zr1 O1 73.3(6) 1_555 1_555 1_555
O4 Zr1 O1 144.9(5) 1_555 1_555 22_655
O4 Zr1 O1 144.9(5) 1_555 1_555 20_655
O4 Zr1 O1 73.3(6) 1_555 1_555 41_556
O4 Zr1 O2 78.1(3) 1_555 1_555 28_565
O4 Zr1 O2 78.1(3) 1_555 1_555 1_545
O4 Zr1 O4 127.3(8) 28_555 1_555 1_555
O4 Zr1 O1 144.9(5) 28_555 1_555 1_555
O4 Zr1 O1 73.3(6) 28_555 1_555 22_655
O4 Zr1 O1 73.3(6) 28_555 1_555 20_655
O4 Zr1 O1 144.9(5) 28_555 1_555 41_556
O4 Zr1 O2 78.1(3) 28_555 1_555 28_565
O4 Zr1 O2 78.1(3) 28_555 1_555 1_545
C1 Zr1 O4 85.75(16) 28_565 1_555 28_555
C1 Zr1 O4 85.75(16) 28_565 1_555 1_555
C1 Zr1 O1 127.2(5) 28_565 1_555 1_555
C1 Zr1 O1 127.2(5) 28_565 1_555 22_655
C1 Zr1 O1 66.1(5) 28_565 1_555 20_655
C1 Zr1 O1 66.1(5) 28_565 1_555 41_556
C1 Zr1 O2 18.0(4) 28_565 1_555 28_565
C1 Zr1 O2 142.8(9) 28_565 1_555 1_545
C1 Zr1 C1 160.8(7) 1_545 1_555 28_565
C1 Zr1 O4 85.75(16) 1_545 1_555 28_555
C1 Zr1 O4 85.75(16) 1_545 1_555 1_555
C1 Zr1 O1 66.1(5) 1_545 1_555 1_555
C1 Zr1 O1 66.1(5) 1_545 1_555 22_655
C1 Zr1 O1 127.2(5) 1_545 1_555 20_655
C1 Zr1 O1 127.2(5) 1_545 1_555 41_556
C1 Zr1 O2 142.8(9) 1_545 1_555 28_565
C1 Zr1 O2 18.0(4) 1_545 1_555 1_545
C9 Zr1 C1 88.09(8) 20_655 1_555 1_545
C9 Zr1 C1 88.09(8) 20_655 1_555 28_565
C9 Zr1 O4 14.8(4) 20_655 1_555 28_555
C9 Zr1 O4 142.1(5) 20_655 1_555 1_555
C9 Zr1 O1 136.4(5) 20_655 1_555 1_555
C9 Zr1 O1 61.0(5) 20_655 1_555 22_655
C9 Zr1 O1 61.0(5) 20_655 1_555 20_655
C9 Zr1 O1 136.4(5) 20_655 1_555 41_556
C9 Zr1 O2 84.68(14) 20_655 1_555 28_565
C9 Zr1 O2 84.68(14) 20_655 1_555 1_545
C9 Zr1 C9 156.9(4) 1_555 1_555 20_655
C9 Zr1 C1 88.09(8) 1_555 1_555 1_545
C9 Zr1 C1 88.09(8) 1_555 1_555 28_565
C9 Zr1 O4 142.1(5) 1_555 1_555 28_555
C9 Zr1 O4 14.8(4) 1_555 1_555 1_555
C9 Zr1 O1 61.0(5) 1_555 1_555 1_555
C9 Zr1 O1 136.4(5) 1_555 1_555 22_655
C9 Zr1 O1 136.4(5) 1_555 1_555 20_655
C9 Zr1 O1 61.0(5) 1_555 1_555 41_556
C9 Zr1 O2 84.68(14) 1_555 1_555 28_565
C9 Zr1 O2 84.68(14) 1_555 1_555 1_545
O3 Zr2 O3 77.4(5) 7_646 1_555 8_645
O3 Zr2 O3 77.4(5) 29_546 1_555 7_646
O3 Zr2 O3 124.2(11) 29_546 1_555 8_645
O3 Zr2 O3 77.4(5) 1_545 1_555 29_546
O3 Zr2 O3 124.2(11) 1_545 1_555 7_646
O3 Zr2 O3 77.4(5) 1_545 1_555 8_645
O1 Zr2 O3 141.3(3) 7_656 1_555 1_545
O1 Zr2 O3 141.3(3) 7_656 1_555 29_546
O1 Zr2 O3 78.8(5) 7_656 1_555 7_646
O1 Zr2 O3 78.8(5) 7_656 1_555 8_645
O1 Zr2 O1 66.9(4) 21_656 1_555 7_656
O1 Zr2 O3 141.3(3) 21_656 1_555 1_545
O1 Zr2 O3 78.8(5) 21_656 1_555 29_546
O1 Zr2 O3 78.8(5) 21_656 1_555 7_646
O1 Zr2 O3 141.3(3) 21_656 1_555 8_645
O1 Zr2 O1 102.4(8) 22_655 1_555 21_656
O1 Zr2 O1 66.9(4) 22_655 1_555 7_656
O1 Zr2 O3 78.8(5) 22_655 1_555 1_545
O1 Zr2 O3 141.3(3) 22_655 1_555 29_546
O1 Zr2 O3 141.3(3) 22_655 1_555 7_646
O1 Zr2 O3 78.8(5) 22_655 1_555 8_645
O1 Zr2 O1 66.9(4) 1_555 1_555 22_655
O1 Zr2 O1 66.9(4) 1_555 1_555 21_656
O1 Zr2 O1 102.4(8) 1_555 1_555 7_656
O1 Zr2 O3 78.8(5) 1_555 1_555 1_545
O1 Zr2 O3 78.8(5) 1_555 1_555 29_546
O1 Zr2 O3 141.3(3) 1_555 1_555 7_646
O1 Zr2 O3 141.3(3) 1_555 1_555 8_645
C1 Zr2 O1 130.7(3) 8_645 1_555 1_555
C1 Zr2 O1 64.3(3) 8_645 1_555 22_655
C1 Zr2 O1 130.7(3) 8_645 1_555 21_656
C1 Zr2 O1 64.3(3) 8_645 1_555 7_656
C1 Zr2 O3 85.3(2) 8_645 1_555 1_545
C1 Zr2 O3 142.1(8) 8_645 1_555 29_546
C1 Zr2 O3 85.3(2) 8_645 1_555 7_646
C1 Zr2 O3 17.8(4) 8_645 1_555 8_645
C1 Zr2 C1 159.9(6) 29_546 1_555 8_645
C1 Zr2 O1 64.3(3) 29_546 1_555 1_555
C1 Zr2 O1 130.7(3) 29_546 1_555 22_655
C1 Zr2 O1 64.3(3) 29_546 1_555 21_656
C1 Zr2 O1 130.7(3) 29_546 1_555 7_656
C1 Zr2 O3 85.3(2) 29_546 1_555 1_545
C1 Zr2 O3 17.8(4) 29_546 1_555 29_546
C1 Zr2 O3 85.3(2) 29_546 1_555 7_646
C1 Zr2 O3 142.1(8) 29_546 1_555 8_645
C1 Zr2 C1 88.25(11) 7_646 1_555 29_546
C1 Zr2 C1 88.25(11) 7_646 1_555 8_645
C1 Zr2 O1 130.7(3) 7_646 1_555 1_555
C1 Zr2 O1 130.7(3) 7_646 1_555 22_655
C1 Zr2 O1 64.3(3) 7_646 1_555 21_656
C1 Zr2 O1 64.3(3) 7_646 1_555 7_656
C1 Zr2 O3 142.1(8) 7_646 1_555 1_545
C1 Zr2 O3 85.3(2) 7_646 1_555 29_546
C1 Zr2 O3 17.8(4) 7_646 1_555 7_646
C1 Zr2 O3 85.3(2) 7_646 1_555 8_645
C1 Zr2 C1 159.9(6) 1_545 1_555 7_646
C1 Zr2 C1 88.25(11) 1_545 1_555 29_546
C1 Zr2 C1 88.25(11) 1_545 1_555 8_645
C1 Zr2 O1 64.3(3) 1_545 1_555 1_555
C1 Zr2 O1 64.3(3) 1_545 1_555 22_655
C1 Zr2 O1 130.7(3) 1_545 1_555 21_656
C1 Zr2 O1 130.7(3) 1_545 1_555 7_656
C1 Zr2 O3 17.8(4) 1_545 1_555 1_545
C1 Zr2 O3 85.3(2) 1_545 1_555 29_546
C1 Zr2 O3 142.1(8) 1_545 1_555 7_646
C1 Zr2 O3 85.3(2) 1_545 1_555 8_645
Zr1 O1 Zr1 118.3(9) 1_555 1_555 27_556
O1 O1 Zr1 59.2(5) 41_556 1_555 1_555
O1 O1 Zr1 59.2(5) 41_556 1_555 27_556
Zr2 O1 O1 128.8(4) 1_555 1_555 41_556
Zr2 O1 Zr1 108.0(5) 1_555 1_555 1_555
Zr2 O1 Zr1 108.0(5) 1_555 1_555 27_556
O4 O1 Zr2 152.5(5) 41_556 1_555 1_555
O4 O1 O1 65.3(4) 41_556 1_555 41_556
O4 O1 Zr1 99.4(8) 41_556 1_555 1_555
O4 O1 Zr1 55.4(6) 41_556 1_555 27_556
O4 O1 O4 50.4(10) 1_555 1_555 41_556
O4 O1 Zr2 152.5(5) 1_555 1_555 1_555
O4 O1 O1 65.3(4) 1_555 1_555 41_556
O4 O1 Zr1 55.4(6) 1_555 1_555 1_555
O4 O1 Zr1 99.4(8) 1_555 1_555 27_556
O1 O1 O4 105.4(5) 22_655 1_555 1_555
O1 O1 O4 150.3(4) 22_655 1_555 41_556
O1 O1 Zr2 56.6(2) 22_655 1_555 1_555
O1 O1 O1 90.000 22_655 1_555 41_556
O1 O1 Zr1 51.9(5) 22_655 1_555 1_555
O1 O1 Zr1 126.6(4) 22_655 1_555 27_556
O1 O1 O1 90.000 21_656 1_555 22_655
O1 O1 O4 150.3(4) 21_656 1_555 1_555
O1 O1 O4 105.4(5) 21_656 1_555 41_556
O1 O1 Zr2 56.6(2) 21_656 1_555 1_555
O1 O1 O1 90.000 21_656 1_555 41_556
O1 O1 Zr1 126.6(4) 21_656 1_555 1_555
O1 O1 Zr1 51.9(5) 21_656 1_555 27_556
O2 O1 O1 145.9(5) 1_545 1_555 21_656
O2 O1 O1 60.7(3) 1_545 1_555 22_655
O2 O1 O4 61.7(6) 1_545 1_555 1_555
O2 O1 O4 108.6(8) 1_545 1_555 41_556
O2 O1 Zr2 90.9(6) 1_545 1_555 1_555
O2 O1 O1 105.9(6) 1_545 1_555 41_556
O2 O1 Zr1 49.0(4) 1_545 1_555 1_555
O2 O1 Zr1 160.6(10) 1_545 1_555 27_556
O2 O1 O2 137.3(8) 29_546 1_555 1_545
O2 O1 O1 60.7(3) 29_546 1_555 21_656
O2 O1 O1 145.9(5) 29_546 1_555 22_655
O2 O1 O4 108.6(8) 29_546 1_555 1_555
O2 O1 O4 61.7(6) 29_546 1_555 41_556
O2 O1 Zr2 90.9(6) 29_546 1_555 1_555
O2 O1 O1 105.9(6) 29_546 1_555 41_556
O2 O1 Zr1 160.6(10) 29_546 1_555 1_555
O2 O1 Zr1 49.0(4) 29_546 1_555 27_556
O3 O1 O2 103.4(8) 1_545 1_555 29_546
O3 O1 O2 52.6(6) 1_545 1_555 1_545
O3 O1 O1 99.9(5) 1_545 1_555 21_656
O3 O1 O1 62.2(3) 1_545 1_555 22_655
O3 O1 O4 109.8(6) 1_545 1_555 1_555
O3 O1 O4 136.3(7) 1_545 1_555 41_556
O3 O1 Zr2 45.1(5) 1_545 1_555 1_555
O3 O1 O1 150.2(3) 1_545 1_555 41_556
O3 O1 Zr1 93.1(5) 1_545 1_555 1_555
O3 O1 Zr1 146.0(8) 1_545 1_555 27_556
O3 O1 O3 53.6(9) 29_546 1_555 1_545
O3 O1 O2 52.6(6) 29_546 1_555 29_546
O3 O1 O2 103.4(8) 29_546 1_555 1_545
O3 O1 O1 62.2(3) 29_546 1_555 21_656
O3 O1 O1 99.9(5) 29_546 1_555 22_655
O3 O1 O4 136.3(7) 29_546 1_555 1_555
O3 O1 O4 109.8(6) 29_546 1_555 41_556
O3 O1 Zr2 45.1(5) 29_546 1_555 1_555
O3 O1 O1 150.2(3) 29_546 1_555 41_556
O3 O1 Zr1 146.0(8) 29_546 1_555 1_555
O3 O1 Zr1 93.1(5) 29_546 1_555 27_556
C9 O1 O3 121.0(6) 1_555 1_555 29_546
C9 O1 O3 121.0(6) 1_555 1_555 1_545
C9 O1 O2 83.0(5) 1_555 1_555 29_546
C9 O1 O2 83.0(5) 1_555 1_555 1_545
C9 O1 O1 131.05(13) 1_555 1_555 21_656
C9 O1 O1 131.05(13) 1_555 1_555 22_655
C9 O1 O4 25.8(5) 1_555 1_555 1_555
C9 O1 O4 25.8(5) 1_555 1_555 41_556
C9 O1 Zr2 163.0(7) 1_555 1_555 1_555
C9 O1 O1 68.3(4) 1_555 1_555 41_556
C9 O1 Zr1 79.8(6) 1_555 1_555 1_555
C9 O1 Zr1 79.8(6) 1_555 1_555 27_556
C1 O1 C9 98.3(5) 1_545 1_555 1_555
C1 O1 O3 76.4(8) 1_545 1_555 29_546
C1 O1 O3 27.0(3) 1_545 1_555 1_545
C1 O1 O2 117.7(8) 1_545 1_555 29_546
C1 O1 O2 27.1(3) 1_545 1_555 1_545
C1 O1 O1 126.5(5) 1_545 1_555 21_656
C1 O1 O1 64.3(3) 1_545 1_555 22_655
C1 O1 O4 83.2(5) 1_545 1_555 1_555
C1 O1 O4 120.1(7) 1_545 1_555 41_556
C1 O1 Zr2 70.4(5) 1_545 1_555 1_555
C1 O1 O1 132.5(4) 1_545 1_555 41_556
C1 O1 Zr1 73.9(3) 1_545 1_555 1_555
C1 O1 Zr1 166.7(7) 1_545 1_555 27_556
C1 O1 C1 93.4(7) 29_546 1_555 1_545
C1 O1 C9 98.3(5) 29_546 1_555 1_555
C1 O1 O3 27.0(3) 29_546 1_555 29_546
C1 O1 O3 76.4(8) 29_546 1_555 1_545
C1 O1 O2 27.1(3) 29_546 1_555 29_546
C1 O1 O2 117.7(8) 29_546 1_555 1_545
C1 O1 O1 64.3(3) 29_546 1_555 21_656
C1 O1 O1 126.5(5) 29_546 1_555 22_655
C1 O1 O4 120.1(7) 29_546 1_555 1_555
C1 O1 O4 83.2(5) 29_546 1_555 41_556
C1 O1 Zr2 70.4(5) 29_546 1_555 1_555
C1 O1 O1 132.5(4) 29_546 1_555 41_556
C1 O1 Zr1 166.7(7) 29_546 1_555 1_555
C1 O1 Zr1 73.9(3) 29_546 1_555 27_556
O4 O4 C9 30.000 41_556 1_555 1_555
Zr1 O4 O4 108.6(4) 1_555 1_555 41_556
Zr1 O4 C9 138.6(4) 1_555 1_555 1_555
C10 O4 Zr1 171.9(7) 1_555 1_555 1_555
C10 O4 O4 63.2(4) 1_555 1_555 41_556
C10 O4 C9 33.2(4) 1_555 1_555 1_555
O1 O4 C10 121.6(8) 41_556 1_555 1_555
O1 O4 Zr1 51.4(4) 41_556 1_555 1_555
O1 O4 O4 64.8(5) 41_556 1_555 41_556
O1 O4 C9 91.8(5) 41_556 1_555 1_555
O1 O4 O1 49.4(8) 1_555 1_555 41_556
O1 O4 C10 121.6(8) 1_555 1_555 1_555
O1 O4 Zr1 51.4(4) 1_555 1_555 1_555
O1 O4 O4 64.8(5) 1_555 1_555 41_556
O1 O4 C9 91.8(5) 1_555 1_555 1_555
O2 O4 O1 60.6(6) 1_545 1_555 1_555
O2 O4 O1 94.1(7) 1_545 1_555 41_556
O2 O4 C10 135.0(4) 1_545 1_555 1_555
O2 O4 Zr1 48.0(4) 1_545 1_555 1_555
O2 O4 O4 120.8(5) 1_545 1_555 41_556
O2 O4 C9 135.3(5) 1_545 1_555 1_555
O2 O4 O2 84.6(9) 28_565 1_555 1_545
O2 O4 O1 94.1(7) 28_565 1_555 1_555
O2 O4 O1 60.6(6) 28_565 1_555 41_556
O2 O4 C10 135.0(4) 28_565 1_555 1_555
O2 O4 Zr1 48.0(4) 28_565 1_555 1_555
O2 O4 O4 120.8(5) 28_565 1_555 41_556
O2 O4 C9 135.3(5) 28_565 1_555 1_555
C11 O4 O2 120.6(5) 41_556 1_555 28_565
C11 O4 O2 120.6(5) 41_556 1_555 1_545
C11 O4 O1 145.2(7) 41_556 1_555 1_555
C11 O4 O1 145.2(7) 41_556 1_555 41_556
C11 O4 C10 29.5(5) 41_556 1_555 1_555
C11 O4 Zr1 158.7(8) 41_556 1_555 1_555
C11 O4 O4 92.7(5) 41_556 1_555 41_556
C11 O4 C9 62.7(5) 41_556 1_555 1_555
O4 C9 O4 120.000 1_555 1_555 41_556
C10 C9 O4 120.000 1_555 1_555 1_555
C10 C9 O4 120.000 1_555 1_555 41_556
C11 C9 C10 28.7(2) 1_555 1_555 1_555
C11 C9 O4 148.7(2) 1_555 1_555 1_555
C11 C9 O4 91.3(2) 1_555 1_555 41_556
C11 C9 C11 57.4(5) 41_556 1_555 1_555
C11 C9 C10 28.7(2) 41_556 1_555 1_555
C11 C9 O4 91.3(2) 41_556 1_555 1_555
C11 C9 O4 148.7(2) 41_556 1_555 41_556
O1 C9 C11 144.6(3) 41_556 1_555 41_556
O1 C9 C11 144.6(3) 41_556 1_555 1_555
O1 C9 C10 158.3(4) 41_556 1_555 1_555
O1 C9 O4 62.33(8) 41_556 1_555 1_555
O1 C9 O4 62.33(8) 41_556 1_555 41_556
O1 C9 O1 43.5(7) 1_555 1_555 41_556
O1 C9 C11 144.6(3) 1_555 1_555 41_556
O1 C9 C11 144.6(3) 1_555 1_555 1_555
O1 C9 C10 158.3(4) 1_555 1_555 1_555
O1 C9 O4 62.33(8) 1_555 1_555 1_555
O1 C9 O4 62.33(8) 1_555 1_555 41_556
Zr1 C9 O1 39.2(3) 1_555 1_555 1_555
Zr1 C9 O1 39.2(3) 1_555 1_555 41_556
Zr1 C9 C11 117.9(3) 1_555 1_555 41_556
Zr1 C9 C11 175.2(3) 1_555 1_555 1_555
Zr1 C9 C10 146.54(18) 1_555 1_555 1_555
Zr1 C9 O4 26.54(18) 1_555 1_555 1_555
Zr1 C9 O4 93.46(18) 1_555 1_555 41_556
Zr1 C9 Zr1 66.9(4) 27_556 1_555 1_555
Zr1 C9 O1 39.2(3) 27_556 1_555 1_555
Zr1 C9 O1 39.2(3) 27_556 1_555 41_556
Zr1 C9 C11 175.2(3) 27_556 1_555 41_556
Zr1 C9 C11 117.9(3) 27_556 1_555 1_555
Zr1 C9 C10 146.54(18) 27_556 1_555 1_555
Zr1 C9 O4 93.46(18) 27_556 1_555 1_555
Zr1 C9 O4 26.54(18) 27_556 1_555 41_556
C11 C10 C11 120(2) 41_556 1_555 1_555
C9 C10 C11 120.0(12) 1_555 1_555 41_556
C9 C10 C11 120.0(12) 1_555 1_555 1_555
O4 C10 C9 26.8(4) 1_555 1_555 1_555
O4 C10 C11 93.2(9) 1_555 1_555 41_556
O4 C10 C11 146.8(16) 1_555 1_555 1_555
O4 C10 O4 53.6(9) 41_556 1_555 1_555
O4 C10 C9 26.8(4) 41_556 1_555 1_555
O4 C10 C11 146.8(16) 41_556 1_555 41_556
O4 C10 C11 93.2(9) 41_556 1_555 1_555
C12 C10 O4 123.2(3) 1_555 1_555 41_556
C12 C10 O4 176.8(8) 1_555 1_555 1_555
C12 C10 C9 150.0(4) 1_555 1_555 1_555
C12 C10 C11 90.0(16) 1_555 1_555 41_556
C12 C10 C11 30.0(8) 1_555 1_555 1_555
C12 C10 C12 60.0(8) 41_556 1_555 1_555
C12 C10 O4 176.8(8) 41_556 1_555 41_556
C12 C10 O4 123.2(3) 41_556 1_555 1_555
C12 C10 C9 150.0(4) 41_556 1_555 1_555
C12 C10 C11 30.0(8) 41_556 1_555 41_556
C12 C10 C11 90.0(16) 41_556 1_555 1_555
C13 C10 C12 30.0(4) 1_555 1_555 41_556
C13 C10 C12 30.0(4) 1_555 1_555 1_555
C13 C10 O4 153.2(4) 1_555 1_555 41_556
C13 C10 O4 153.2(4) 1_555 1_555 1_555
C13 C10 C9 180.000 1_555 1_555 1_555
C13 C10 C11 60.0(12) 1_555 1_555 41_556
C13 C10 C11 60.0(12) 1_555 1_555 1_555
C12 C13 C12 120.000 1_555 1_555 41_556
C11 C13 C12 90.000 41_556 1_555 1_555
C11 C13 C12 30.000 41_556 1_555 41_556
C11 C13 C11 60.000 1_555 1_555 41_556
C11 C13 C12 30.000 1_555 1_555 1_555
C11 C13 C12 90.000 1_555 1_555 41_556
C10 C13 C11 30.000 1_555 1_555 1_555
C10 C13 C11 30.000 1_555 1_555 41_556
C10 C13 C12 60.000 1_555 1_555 1_555
C10 C13 C12 60.000 1_555 1_555 41_556
C12 C11 C10 120.0(12) 1_555 1_555 1_555
C11 C11 C12 90.000 41_556 1_555 1_555
C11 C11 C10 30.0(12) 41_556 1_555 1_555
C13 C11 C11 60.000 1_555 1_555 41_556
C13 C11 C12 30.000 1_555 1_555 1_555
C13 C11 C10 90.0(12) 1_555 1_555 1_555
C9 C11 C13 121.3(2) 1_555 1_555 1_555
C9 C11 C11 61.3(2) 1_555 1_555 41_556
C9 C11 C12 151.3(2) 1_555 1_555 1_555
C9 C11 C10 31.3(12) 1_555 1_555 1_555
C12 C11 C9 91.3(2) 41_556 1_555 1_555
C12 C11 C13 30.000 41_556 1_555 1_555
C12 C11 C11 30.000 41_556 1_555 41_556
C12 C11 C12 60.000 41_556 1_555 1_555
C12 C11 C10 60.0(12) 41_556 1_555 1_555
O4 C11 C12 117.3(5) 41_556 1_555 41_556
O4 C11 C9 26.0(4) 41_556 1_555 1_555
O4 C11 C13 147.3(5) 41_556 1_555 1_555
O4 C11 C11 87.3(5) 41_556 1_555 41_556
O4 C11 C12 177.3(5) 41_556 1_555 1_555
O4 C11 C10 57.3(13) 41_556 1_555 1_555
C13 C12 C11 120.000 1_555 1_555 1_555
C12 C12 C13 30.000 41_556 1_555 1_555
C12 C12 C11 90.000 41_556 1_555 1_555
C10 C12 C12 60.0(4) 1_555 1_555 41_556
C10 C12 C13 90.0(4) 1_555 1_555 1_555
C10 C12 C11 30.0(4) 1_555 1_555 1_555
C11 C12 C10 30.0(4) 41_556 1_555 1_555
C11 C12 C12 30.000 41_556 1_555 41_556
C11 C12 C13 60.000 41_556 1_555 1_555
C11 C12 C11 60.000 41_556 1_555 1_555

loop_
_geom_bond_atom_site_label_1
_geom_bond_atom_site_label_2
_geom_bond_distance
_geom_bond_site_symmetry_1
_geom_bond_site_symmetry_2
Cu1 N2 2.016(15) 1_555 38_555
Cu1 N2 2.016(15) 1_555 1_555
Cu1 N2 2.016(15) 1_555 32_555
Cu1 I1 2.400(15) 1_555 1_555
Cu1 N1 2.96(2) 1_555 38_555
Cu1 N1 2.96(2) 1_555 1_555
Cu1 N1 2.96(2) 1_555 32_555
Cu1 C7 3.13(2) 1_555 1_555
Cu1 C2 3.135(10) 1_555 38_555
Cu1 C2 3.135(10) 1_555 1_555
Cu1 C2 3.135(10) 1_555 32_555
I1 Cu1 2.400(15) 1_555 1_555
O2 C1 1.322(16) 1_555 1_555
O2 Zr1 1.979(10) 1_555 1_565
O2 O3 2.34(3) 1_555 1_555
O2 C8 2.446(19) 1_555 1_555
O2 O1 2.580(10) 1_555 1_565
O2 O1 2.580(10) 1_555 22_665
O2 O4 2.61(2) 1_555 1_565
O2 O4 2.61(2) 1_555 28_565
O2 C6 2.957(5) 1_555 1_555
O2 C2 2.968(11) 1_555 1_555
O3 C1 1.322(16) 1_555 1_555
O3 Zr2 1.952(13) 1_555 1_565
O3 O2 2.34(3) 1_555 1_555
O3 O3 2.44(3) 1_555 29_556
O3 O3 2.44(3) 1_555 8_655
O3 C8 2.446(16) 1_555 1_555
O3 O1 2.705(19) 1_555 1_565
O3 O1 2.705(19) 1_555 22_665
O3 C5 2.957(5) 1_555 1_555
O3 C3 2.968(11) 1_555 1_555
C1 O2 1.322(16) 1_555 1_555
C1 O3 1.322(16) 1_555 1_555
C1 C8 1.53(2) 1_555 1_555
C1 C2 2.611(14) 1_555 1_555
C1 C3 2.611(15) 1_555 1_555
C1 O1 2.905(18) 1_555 1_565
C1 O1 2.905(18) 1_555 22_665
C1 Zr2 3.037(17) 1_555 1_565
C1 Zr1 3.054(15) 1_555 1_565
C8 C3 1.395(10) 1_555 1_555
C8 C2 1.395(10) 1_555 1_555
C8 C1 1.53(2) 1_555 1_555
C8 N1 2.257(18) 1_555 1_555
C8 N2 2.257(15) 1_555 1_555
C8 O2 2.446(19) 1_555 1_555
C8 O3 2.446(16) 1_555 1_555
C8 C5 2.60(2) 1_555 1_555
C8 C6 2.604(18) 1_555 1_555
C3 N1 1.395(12) 1_555 1_555
C3 C8 1.395(10) 1_555 1_555
C3 C5 1.48(2) 1_555 1_555
C3 N2 2.257(15) 1_555 1_555
C3 C2 2.257(15) 1_555 1_555
C3 C7 2.601(9) 1_555 1_555
C3 C1 2.611(15) 1_555 1_555
C3 O3 2.968(11) 1_555 1_555
C5 C3 1.48(2) 1_555 1_555
C5 N1 2.513(19) 1_555 1_555
C5 C8 2.60(2) 1_555 1_555
C5 O3 2.957(5) 1_555 1_555
C5 C7 3.165(12) 1_555 1_555
N1 C3 1.395(12) 1_555 1_555
N1 N2 1.395(12) 1_555 1_555
N1 C7 1.443(10) 1_555 1_555
N1 C8 2.257(18) 1_555 1_555
N1 C2 2.257(18) 1_555 1_555
N1 N1 2.349(16) 1_555 32_555
N1 N1 2.349(16) 1_555 38_555
N1 C5 2.513(19) 1_555 1_555
N1 N2 2.893(9) 1_555 38_555
N1 N2 2.893(9) 1_555 32_555
N1 Cu1 2.96(2) 1_555 1_555
N2 C2 1.395(10) 1_555 1_555
N2 N1 1.395(12) 1_555 1_555
N2 Cu1 2.016(15) 1_555 1_555
N2 C3 2.257(15) 1_555 1_555
N2 C8 2.257(15) 1_555 1_555
N2 C7 2.448(8) 1_555 1_555
N2 C6 2.513(19) 1_555 1_555
N2 N2 2.734(3) 1_555 32_555
N2 N2 2.734(3) 1_555 38_555
N2 N1 2.893(9) 1_555 32_555
N2 N1 2.893(9) 1_555 38_555
C2 N2 1.395(10) 1_555 1_555
C2 C8 1.395(10) 1_555 1_555
C2 C6 1.48(2) 1_555 1_555
C2 N1 2.257(18) 1_555 1_555
C2 C3 2.257(15) 1_555 1_555
C2 C1 2.611(14) 1_555 1_555
C2 O2 2.968(11) 1_555 1_555
C2 Cu1 3.135(10) 1_555 1_555
C6 C2 1.48(2) 1_555 1_555
C6 N2 2.513(19) 1_555 1_555
C6 C8 2.604(18) 1_555 1_555
C6 O2 2.957(5) 1_555 1_555
C7 N1 1.443(10) 1_555 32_555
C7 N1 1.443(10) 1_555 1_555
C7 N1 1.443(10) 1_555 38_555
C7 N2 2.448(8) 1_555 32_555
C7 N2 2.448(8) 1_555 38_555
C7 N2 2.448(8) 1_555 1_555
C7 C3 2.601(9) 1_555 32_555
C7 C3 2.601(9) 1_555 38_555
C7 C3 2.601(9) 1_555 1_555
C7 Cu1 3.13(2) 1_555 1_555
C7 C5 3.165(12) 1_555 32_555
C7 C5 3.165(12) 1_555 1_555
C7 C5 3.165(12) 1_555 38_555
Zr1 O2 1.979(10) 1_555 1_545
Zr1 O2 1.979(10) 1_555 28_565
Zr1 O1 2.044(10) 1_555 41_556
Zr1 O1 2.044(10) 1_555 20_655
Zr1 O1 2.044(10) 1_555 22_655
Zr1 O1 2.044(10) 1_555 1_555
Zr1 O4 2.15(2) 1_555 1_555
Zr1 O4 2.15(2) 1_555 28_555
Zr1 C1 3.054(15) 1_555 28_565
Zr1 C1 3.054(15) 1_555 1_545
Zr1 C9 3.182(15) 1_555 20_655
Zr1 C9 3.182(15) 1_555 1_555
Zr2 O3 1.952(13) 1_555 8_645
Zr2 O3 1.952(13) 1_555 7_646
Zr2 O3 1.952(13) 1_555 29_546
Zr2 O3 1.952(13) 1_555 1_545
Zr2 O1 2.29(2) 1_555 7_656
Zr2 O1 2.29(2) 1_555 21_656
Zr2 O1 2.29(2) 1_555 22_655
Zr2 O1 2.29(2) 1_555 1_555
Zr2 C1 3.037(17) 1_555 8_645
Zr2 C1 3.037(17) 1_555 29_546
Zr2 C1 3.037(17) 1_555 7_646
Zr2 C1 3.037(17) 1_555 1_545
O1 Zr1 2.044(10) 1_555 27_556
O1 Zr1 2.044(10) 1_555 1_555
O1 O1 2.09(4) 1_555 41_556
O1 Zr2 2.29(2) 1_555 1_555
O1 O4 2.50(2) 1_555 41_556
O1 O4 2.50(2) 1_555 1_555
O1 O1 2.52(2) 1_555 22_655
O1 O1 2.52(2) 1_555 21_656
O1 O2 2.580(10) 1_555 1_545
O1 O2 2.580(10) 1_555 29_546
O1 O3 2.705(19) 1_555 1_545
O1 O3 2.705(19) 1_555 29_546
O1 C9 2.83(2) 1_555 1_555
O1 C1 2.905(18) 1_555 1_545
O1 C1 2.905(18) 1_555 29_546
O4 C9 1.23(2) 1_555 1_555
O4 O4 2.13(3) 1_555 41_556
O4 Zr1 2.15(2) 1_555 1_555
O4 C10 2.37(3) 1_555 1_555
O4 O1 2.50(2) 1_555 41_556
O4 O1 2.50(2) 1_555 1_555
O4 O2 2.61(2) 1_555 1_545
O4 O2 2.61(2) 1_555 28_565
O4 C11 2.809(14) 1_555 41_556
C9 O4 1.23(2) 1_555 41_556
C9 O4 1.23(2) 1_555 1_555
C9 C10 1.50(3) 1_555 1_555
C9 C11 2.496(17) 1_555 1_555
C9 C11 2.496(17) 1_555 41_556
C9 O1 2.83(2) 1_555 41_556
C9 O1 2.83(2) 1_555 1_555
C9 Zr1 3.182(15) 1_555 1_555
C9 Zr1 3.182(15) 1_555 27_556
C10 C11 1.38(3) 1_555 1_555
C10 C11 1.38(3) 1_555 41_556
C10 C9 1.50(3) 1_555 1_555
C10 O4 2.37(3) 1_555 1_555
C10 O4 2.37(3) 1_555 41_556
C10 C12 2.40(4) 1_555 1_555
C10 C12 2.40(4) 1_555 41_556
C10 C13 2.77(5) 1_555 1_555
C13 C12 1.38(2) 1_555 41_556
C13 C12 1.38(2) 1_555 1_555
C13 C11 2.40(3) 1_555 41_556
C13 C11 2.40(3) 1_555 1_555
C13 C10 2.77(5) 1_555 1_555
C11 C10 1.38(3) 1_555 1_555
C11 C12 1.38(2) 1_555 1_555
C11 C11 2.40(3) 1_555 41_556
C11 C13 2.40(3) 1_555 1_555
C11 C9 2.496(17) 1_555 1_555
C11 C12 2.77(4) 1_555 41_556
C11 O4 2.809(14) 1_555 41_556
C12 C11 1.38(2) 1_555 1_555
C12 C13 1.38(2) 1_555 1_555
C12 C12 2.40(3) 1_555 41_556
C12 C10 2.40(4) 1_555 1_555
C12 C11 2.77(4) 1_555 41_556
